data_4315197
loop_
_publ_author_name
'Ching-Feng Fu'
'Chun-Chin Lee'
'Yi-Hung Liu'
'Shie-Ming Peng'
'Stefan Warsink'
'Cornelis J. Elsevier'
'Jwu-Ting Chen'
'Shiuh-Tzung Liu'

_publ_section_title
;
 Biscarbene Palladium(II) Complexes. Reactivity of Saturated Versus
 Unsaturated N-Heterocyclic Carbenes
;
_journal_name_full 'Inorganic Chemistry'
_journal_page_first 3011
_journal_page_last 3018
_journal_paper_doi 10.1021/ic9025188
_journal_volume 49
_journal_year 2010
_chemical_formula_sum 'C14 H28 Cl2 N4 Pd'
_chemical_formula_weight 429.70
_chemical_name_systematic
; 
 ? 
;
_space_group_IT_number 33
_symmetry_cell_setting orthorhombic
_symmetry_space_group_name_Hall 'P 2c -2n'
_symmetry_space_group_name_H-M 'P n a 21'
_atom_sites_solution_hydrogens geom
_atom_sites_solution_primary direct
_atom_sites_solution_secondary difmap
_audit_creation_method SHELXL-97
_cell_angle_alpha 90.00
_cell_angle_beta 90.00
_cell_angle_gamma 90.00
_cell_formula_units_Z 4
_cell_length_a 17.8170(3)
_cell_length_b 8.34500(10)
_cell_length_c 12.5420(2)
_cell_measurement_reflns_used 41252
_cell_measurement_temperature 295(2)
_cell_measurement_theta_max 27.5
_cell_measurement_theta_min 1
_cell_volume 1864.78(5)
_computing_cell_refinement 'Denzo-SMN & Scalepack'
_computing_data_collection 'Nonius COLLECT'
_computing_data_reduction 'Denzo-SMN & Scalepack'
_computing_molecular_graphics SHELX
_computing_publication_material SHELX
_computing_structure_refinement 'SHELXL-97 (Sheldrick, 1997)'
_computing_structure_solution 'SHELXS-97 (Sheldrick, 1990)'
_diffrn_ambient_temperature 295(2)
_diffrn_measured_fraction_theta_full 0.993
_diffrn_measured_fraction_theta_max 0.993
_diffrn_measurement_method '\f-\w scans'
_diffrn_radiation_monochromator graphite
_diffrn_radiation_source 'fine-focus sealed tube'
_diffrn_radiation_type MoK\a
_diffrn_radiation_wavelength 0.71073
_diffrn_reflns_av_R_equivalents 0.0489
_diffrn_reflns_av_sigmaI/netI 0.0461
_diffrn_reflns_limit_h_max 23
_diffrn_reflns_limit_h_min -22
_diffrn_reflns_limit_k_max 10
_diffrn_reflns_limit_k_min -8
_diffrn_reflns_limit_l_max 16
_diffrn_reflns_limit_l_min -16
_diffrn_reflns_number 10779
_diffrn_reflns_theta_full 27.46
_diffrn_reflns_theta_max 27.46
_diffrn_reflns_theta_min 2.29
_exptl_absorpt_coefficient_mu 1.281
_exptl_absorpt_correction_T_max 0.909
_exptl_absorpt_correction_T_min 0.732
_exptl_absorpt_correction_type multi-scan
_exptl_absorpt_process_details
; 
multi-scan from symmetry-related measurements 
 Sortav (Blessing 1995) 
;
_exptl_crystal_density_diffrn 1.531
_exptl_crystal_density_method 'not measured'
_exptl_crystal_F_000 880
_exptl_crystal_size_max 0.25
_exptl_crystal_size_mid 0.20
_exptl_crystal_size_min 0.10
_refine_diff_density_max 5.712
_refine_diff_density_min -0.963
_refine_diff_density_rms 0.291
_refine_ls_abs_structure_details 'Flack H D (1983), Acta Cryst. A39, 876-881'
_refine_ls_abs_structure_Flack 0.70(7)
_refine_ls_extinction_coef 0.036(3)
_refine_ls_extinction_expression Fc^*^=kFc[1+0.001xFc^2^\l^3^/sin(2\q)]^-1/4^
_refine_ls_extinction_method SHELXL
_refine_ls_goodness_of_fit_ref 1.229
_refine_ls_hydrogen_treatment constr
_refine_ls_matrix_type full
_refine_ls_number_parameters 191
_refine_ls_number_reflns 4230
_refine_ls_number_restraints 1
_refine_ls_restrained_S_all 1.229
_refine_ls_R_factor_all 0.0817
_refine_ls_R_factor_gt 0.0694
_refine_ls_shift/su_max 0.006
_refine_ls_shift/su_mean 0.001
_refine_ls_structure_factor_coef Fsqd
_refine_ls_weighting_details 'calc w=1/[\s^2^(Fo^2^)+(0.0928P)^2^+0.0000P] where P=(Fo^2^+2Fc^2^)/3'
_refine_ls_weighting_scheme calc
_refine_ls_wR_factor_gt 0.1485
_refine_ls_wR_factor_ref 0.1555
_reflns_number_gt 3456
_reflns_number_total 4230
_reflns_threshold_expression >2sigma(I)
_cod_data_source_file ic9025188_si_002_3.cif
_cod_data_source_block trans-3a-ic9728
_cod_depositor_comments
;
The following automatic conversions were performed:

'_symmetry_cell_setting' value 'Orthorhombic' changed to
'orthorhombic' according to the built-in table from CIF Core
dictionary named 'cif_core.dic' version 2.4.1 from 2010-06-29.

Automatic conversion script
Id: cif_fix_values 1646 2011-03-28 12:23:43Z adriana 
;
_cod_database_code 4315197

loop_
_symmetry_equiv_pos_as_xyz
'x, y, z'
'-x, -y, z+1/2'
'x+1/2, -y+1/2, z'
'-x+1/2, y+1/2, z+1/2'

loop_
_atom_site_label
_atom_site_type_symbol
_atom_site_fract_x
_atom_site_fract_y
_atom_site_fract_z
_atom_site_U_iso_or_equiv
_atom_site_adp_type
_atom_site_occupancy
_atom_site_symmetry_multiplicity
_atom_site_calc_flag
_atom_site_refinement_flags
_atom_site_disorder_assembly
_atom_site_disorder_group
Pd1 Pd 0.12579(2) 2.50610(3) 0.4357(2) 0.04176(19) Uani 1 1 d . . .
Cl1 Cl 0.01966(8) 2.38133(17) 0.50064(16) 0.0732(5) Uani 1 1 d . . .
Cl2 Cl 0.23117(8) 2.63226(16) 0.36785(16) 0.0736(5) Uani 1 1 d . . .
N1 N 0.0861(3) 2.8121(5) 0.5500(4) 0.0606(12) Uani 1 1 d . . .
N2 N 0.0310(2) 2.7962(6) 0.3966(4) 0.0529(12) Uani 1 1 d . . .
N3 N 0.2218(2) 2.2124(5) 0.4627(3) 0.0481(11) Uani 1 1 d . . .
N4 N 0.1596(3) 2.2054(5) 0.3159(4) 0.0553(11) Uani 1 1 d . . .
C1 C 0.0772(3) 2.7252(6) 0.4630(4) 0.0435(12) Uani 1 1 d . . .
C2 C 0.0476(4) 2.9679(7) 0.5419(5) 0.0611(16) Uani 1 1 d . . .
H2A H 0.0832 3.0556 0.5371 0.073 Uiso 1 1 calc R . .
H2B H 0.0144 2.9857 0.6020 0.073 Uiso 1 1 calc R . .
C3 C 0.0043(3) 2.9484(7) 0.4400(6) 0.0659(15) Uani 1 1 d . . .
H3A H -0.0492 2.9446 0.4538 0.079 Uiso 1 1 calc R . .
H3B H 0.0147 3.0359 0.3913 0.079 Uiso 1 1 calc R . .
C4 C 0.1401(5) 2.7790(11) 0.6333(6) 0.084(2) Uani 1 1 d . . .
H4A H 0.1566 2.6688 0.6255 0.101 Uiso 1 1 calc R . .
H4B H 0.1835 2.8469 0.6217 0.101 Uiso 1 1 calc R . .
C5 C 0.1158(5) 2.801(2) 0.7393(8) 0.152(5) Uani 1 1 d . . .
H5A H 0.1567 2.7796 0.7872 0.228 Uiso 1 1 calc R . .
H5B H 0.0753 2.7284 0.7542 0.228 Uiso 1 1 calc R . .
H5C H 0.0990 2.9091 0.7487 0.228 Uiso 1 1 calc R . .
C6 C 0.0039(3) 2.7329(8) 0.2949(5) 0.0610(15) Uani 1 1 d . . .
H6A H 0.0348 2.6420 0.2747 0.073 Uiso 1 1 calc R . .
H6B H 0.0099 2.8145 0.2405 0.073 Uiso 1 1 calc R . .
C7 C -0.0758(4) 2.6816(10) 0.2978(7) 0.097(2) Uani 1 1 d . . .
H7A H -0.0901 2.6411 0.2291 0.146 Uiso 1 1 calc R . .
H7B H -0.1069 2.7716 0.3158 0.146 Uiso 1 1 calc R . .
H7C H -0.0820 2.5991 0.3504 0.146 Uiso 1 1 calc R . .
C8 C 0.1737(3) 2.2887(5) 0.4032(4) 0.0460(13) Uani 1 1 d . . .
C9 C 0.2467(4) 2.0589(7) 0.4161(5) 0.0627(16) Uani 1 1 d . . .
H9A H 0.2340 1.9690 0.4617 0.075 Uiso 1 1 calc R . .
H9B H 0.3003 2.0586 0.4025 0.075 Uiso 1 1 calc R . .
C10 C 0.2020(3) 2.0558(6) 0.3129(5) 0.0588(14) Uani 1 1 d . . .
H10A H 0.2350 2.0525 0.2515 0.071 Uiso 1 1 calc R . .
H10B H 0.1686 1.9640 0.3107 0.071 Uiso 1 1 calc R . .
C11 C 0.2522(3) 2.2647(8) 0.5643(5) 0.0600(15) Uani 1 1 d . . .
H11A H 0.2463 2.1789 0.6158 0.072 Uiso 1 1 calc R . .
H11B H 0.2232 2.3556 0.5894 0.072 Uiso 1 1 calc R . .
C12 C 0.3339(3) 2.3119(10) 0.5599(7) 0.090(2) Uani 1 1 d . . .
H12A H 0.3502 2.3456 0.6293 0.134 Uiso 1 1 calc R . .
H12B H 0.3403 2.3984 0.5102 0.134 Uiso 1 1 calc R . .
H12C H 0.3634 2.2217 0.5372 0.134 Uiso 1 1 calc R . .
C13 C 0.1055(3) 2.2476(8) 0.2338(5) 0.0628(16) Uani 1 1 d . . .
H13A H 0.0695 2.3225 0.2634 0.075 Uiso 1 1 calc R . .
H13B H 0.0783 2.1519 0.2128 0.075 Uiso 1 1 calc R . .
C14 C 0.1398(4) 2.3198(12) 0.1383(8) 0.095(3) Uani 1 1 d . . .
H14A H 0.1014 2.3448 0.0874 0.143 Uiso 1 1 calc R . .
H14B H 0.1747 2.2454 0.1073 0.143 Uiso 1 1 calc R . .
H14C H 0.1658 2.4161 0.1580 0.143 Uiso 1 1 calc R . .

loop_
_atom_site_aniso_label
_atom_site_aniso_U_11
_atom_site_aniso_U_22
_atom_site_aniso_U_33
_atom_site_aniso_U_23
_atom_site_aniso_U_13
_atom_site_aniso_U_12
Pd1 0.0428(3) 0.0326(2) 0.0499(3) -0.0009(2) 0.00217(15) 0.00539(10)
Cl1 0.0611(8) 0.0488(8) 0.1098(12) 0.0107(8) 0.0287(9) 0.0022(6)
Cl2 0.0603(8) 0.0447(7) 0.1159(13) 0.0041(8) 0.0254(9) -0.0029(6)
N1 0.069(3) 0.046(2) 0.066(3) -0.008(2) 0.000(3) 0.014(2)
N2 0.049(2) 0.047(2) 0.063(3) 0.0071(19) -0.004(2) 0.0155(18)
N3 0.054(2) 0.041(2) 0.049(3) 0.0000(16) 0.0021(19) 0.0121(18)
N4 0.064(3) 0.044(2) 0.058(3) -0.007(2) -0.002(2) 0.005(2)
C1 0.039(2) 0.048(2) 0.043(3) 0.0068(19) 0.007(2) 0.003(2)
C2 0.075(4) 0.039(2) 0.070(4) -0.003(3) 0.015(3) 0.005(3)
C3 0.075(4) 0.048(3) 0.075(4) 0.010(4) 0.014(4) 0.027(3)
C4 0.112(5) 0.079(5) 0.060(4) -0.015(3) -0.021(4) 0.024(4)
C5 0.138(9) 0.238(14) 0.081(7) -0.018(8) -0.023(6) 0.074(9)
C6 0.062(3) 0.070(4) 0.051(4) 0.005(3) 0.000(3) 0.016(3)
C7 0.081(5) 0.112(6) 0.099(6) -0.007(5) -0.016(5) -0.009(4)
C8 0.046(3) 0.034(2) 0.057(4) 0.002(2) 0.010(2) 0.000(2)
C9 0.072(3) 0.042(3) 0.075(4) 0.001(3) -0.002(3) 0.023(3)
C10 0.069(3) 0.039(3) 0.069(4) -0.013(3) 0.008(3) 0.004(3)
C11 0.058(3) 0.066(3) 0.056(4) -0.003(3) 0.001(3) 0.017(3)
C12 0.059(3) 0.117(6) 0.093(5) -0.036(4) -0.009(4) 0.002(4)
C13 0.047(3) 0.068(4) 0.074(4) -0.011(3) -0.006(3) 0.001(3)
C14 0.086(5) 0.110(7) 0.089(6) 0.025(5) -0.009(5) -0.009(4)

loop_
_atom_type_symbol
_atom_type_description
_atom_type_scat_dispersion_real
_atom_type_scat_dispersion_imag
_atom_type_scat_source
C C 0.0033 0.0016 'International Tables Vol C Tables 4.2.6.8 and 6.1.1.4'
H H 0.0000 0.0000 'International Tables Vol C Tables 4.2.6.8 and 6.1.1.4'
N N 0.0061 0.0033 'International Tables Vol C Tables 4.2.6.8 and 6.1.1.4'
Cl Cl 0.1484 0.1585 'International Tables Vol C Tables 4.2.6.8 and 6.1.1.4'
Pd Pd -0.9988 1.0072 'International Tables Vol C Tables 4.2.6.8 and 6.1.1.4'

loop_
_geom_angle_atom_site_label_1
_geom_angle_atom_site_label_2
_geom_angle_atom_site_label_3
_geom_angle
_geom_angle_site_symmetry_1
_geom_angle_site_symmetry_3
_geom_angle_publ_flag
C8 Pd1 C1 178.1(3) . . ?
C8 Pd1 Cl1 90.71(13) . . ?
C1 Pd1 Cl1 89.87(14) . . ?
C8 Pd1 Cl2 89.50(14) . . ?
C1 Pd1 Cl2 89.89(13) . . ?
Cl1 Pd1 Cl2 179.00(14) . . ?
C1 N1 C4 124.8(5) . . ?
C1 N1 C2 111.8(5) . . ?
C4 N1 C2 121.9(5) . . ?
C1 N2 C3 111.1(5) . . ?
C1 N2 C6 126.7(5) . . ?
C3 N2 C6 122.2(5) . . ?
C8 N3 C11 126.9(4) . . ?
C8 N3 C9 113.3(4) . . ?
C11 N3 C9 119.8(5) . . ?
C8 N4 C13 125.8(4) . . ?
C8 N4 C10 111.9(4) . . ?
C13 N4 C10 122.2(4) . . ?
N2 C1 N1 110.6(5) . . ?
N2 C1 Pd1 124.1(4) . . ?
N1 C1 Pd1 125.3(4) . . ?
N1 C2 C3 101.7(5) . . ?
N2 C3 C2 104.2(4) . . ?
C5 C4 N1 116.9(7) . . ?
N2 C6 C7 113.4(5) . . ?
N3 C8 N4 110.0(4) . . ?
N3 C8 Pd1 126.4(4) . . ?
N4 C8 Pd1 123.5(4) . . ?
N3 C9 C10 101.2(4) . . ?
N4 C10 C9 103.6(4) . . ?
N3 C11 C12 113.9(5) . . ?
N4 C13 C14 113.5(5) . . ?

loop_
_geom_bond_atom_site_label_1
_geom_bond_atom_site_label_2
_geom_bond_distance
_geom_bond_site_symmetry_2
_geom_bond_publ_flag
Pd1 C8 2.046(5) . ?
Pd1 C1 2.051(5) . ?
Pd1 Cl1 2.3070(17) . ?
Pd1 Cl2 2.3148(17) . ?
N1 C1 1.319(7) . ?
N1 C4 1.447(9) . ?
N1 C2 1.474(7) . ?
N2 C1 1.314(6) . ?
N2 C3 1.461(8) . ?
N2 C6 1.462(7) . ?
N3 C8 1.303(6) . ?
N3 C11 1.452(7) . ?
N3 C9 1.476(7) . ?
N4 C8 1.321(6) . ?
N4 C13 1.455(7) . ?
N4 C10 1.459(7) . ?
C2 C3 1.500(10) . ?
C4 C5 1.410(14) . ?
C6 C7 1.484(9) . ?
C9 C10 1.519(9) . ?
C11 C12 1.510(8) . ?
C13 C14 1.473(11) . ?
